data_1529511
loop_
_publ_author_name
'Abdullaev, G.K.'
'Mamedov, Kh.S.'
'Dzhafarov, G.G.'

_publ_section_title
;
 The refined crystal structure of lanthanum metaborate La (B O2)3
;
_journal_name_full Kristallografiya
_journal_page_first 837
_journal_page_last 840
_journal_volume 26
_journal_year 1981
_chemical_formula_sum 'B3 La O6'
_chemical_name_systematic 'La (B O2)3'
_space_group_IT_number 15
_symmetry_space_group_name_Hall '-I 2yc'
_symmetry_space_group_name_H-M 'I 1 2/c 1'
_cell_angle_alpha 90
_cell_angle_beta 93.43
_cell_angle_gamma 90
_cell_formula_units_Z 4
_cell_length_a 6.509
_cell_length_b 8.172
_cell_length_c 7.983
_cell_volume 423.867
_citation_journal_id_ASTM KRISAJ
_cod_data_source_file Abdullaev_KRISAJ_1981_1971.cif
_cod_data_source_block B3La1O6
_cod_original_cell_volume 423.8674
_cod_original_sg_symbol_Hall '-C 2yc (x,y,-x+z)'
_cod_original_formula_sum 'B3 La1 O6'
_cod_database_code 1529511

loop_
_symmetry_equiv_pos_as_xyz
x,y,z
-x,y,-z+1/2
-x,-y,-z
x,-y,z-1/2
x+1/2,y+1/2,z+1/2
-x+1/2,y+1/2,-z+1
-x+1/2,-y+1/2,-z+1/2
x+1/2,-y+1/2,z

loop_
_atom_site_label
_atom_site_type_symbol
_atom_site_fract_x
_atom_site_fract_y
_atom_site_fract_z
_atom_site_occupancy
_atom_site_U_iso_or_equiv
O3 O-2 0.0455 0.1667 0.5482 1 0.0
B2 B+3 0.1088 0.3196 0.5214 1 0.0
O1 O-2 0.1445 0.3648 0.3568 1 0.0
La1 La+3 0 0.05085 0.25 1 0.0
B1 B+3 0 0.4695 0.25 1 0.0
O2 O-2 0.1411 0.4373 0.6418 1 0.0
